data_1529813
loop_
_publ_author_name
'Dollase, W.A.'
'Thomas, W.M.'

_publ_section_title
;
 The crystal chemistry of silica-rich, alkali-deficient nepheline
;
_journal_name_full 'Contributions to Mineralogy and Petrology (23,1969-)'
_journal_page_first 311
_journal_page_last 318
_journal_volume 66
_journal_year 1978
_chemical_formula_sum 'Al6.24 Na7.26 O31.98 Si9.76'
_chemical_name_systematic 'Na6.65 Al6.24 Si9.76 O32'
_space_group_IT_number 173
_symmetry_space_group_name_Hall 'P 6c'
_symmetry_space_group_name_H-M 'P 63'
_cell_angle_alpha 90
_cell_angle_beta 90
_cell_angle_gamma 120
_cell_formula_units_Z 1
_cell_length_a 9.968
_cell_length_b 9.968
_cell_length_c 8.356
_cell_volume 719.027
_citation_journal_id_ASTM CMPEAP
_cod_data_source_file Dollase_CMPEAP_1978_452.cif
_cod_data_source_block Al6.24Na7.26O31.98Si9.76
_cod_original_cell_volume 719.0269
_cod_database_code 1529813

loop_
_symmetry_equiv_pos_as_xyz
x,y,z
x-y,x,z+1/2
-y,x-y,z
-x,-y,z+1/2
-x+y,-x,z
y,-x+y,z+1/2

loop_
_atom_site_label
_atom_site_type_symbol
_atom_site_fract_x
_atom_site_fract_y
_atom_site_fract_z
_atom_site_occupancy
_atom_site_U_iso_or_equiv
O2 O-2 0.0238 0.3127 0.7479 1 0.0
Si4 Si+4 0.0931 0.3325 0.9362 0.61 0.0
Al2 Al+3 0.33333 0.66667 0.0526 0.39 0.0
Na2 Na+1 0.9979 0.4432 0.2448 1 0.0
Al4 Al+3 0.0931 0.3325 0.9362 0.39 0.0
Si1 Si+4 0.33333 0.66667 0.4428 0.61 0.0
O1 O-2 0.292 0.633 0.245 0.33 0.0
O4 O-2 0.1675 0.5111 0.5003 1 0.0
O3 O-2 0.1701 0.5204 0.9852 1 0.0
Al1 Al+3 0.33333 0.66667 0.4428 0.39 0.0
Al3 Al+3 0.0932 0.3301 0.5638 0.39 0.0
Si2 Si+4 0.33333 0.66667 0.0526 0.61 0.0
O6 O-2 0.2235 0.2648 0.9419 1 0.0
Na1 Na+1 0.026 -0.008 0.245 0.21 0.0
O5 O-2 0.2255 0.2853 0.5681 1 0.0
Si3 Si+4 0.0932 0.3301 0.5638 0.61 0.0
